data_2107564
loop_
_publ_author_name
'Tidey, Jeremiah P.'
'Wong, Henry L. S.'
'McMaster, Jonathan'
'Schr\"oder, Martin'
'Blake, Alexander J.'

_publ_section_title
;
 High-pressure studies of three polymorphs of a palladium(II) oxathioether
 macrocyclic complex
;
_journal_issue 3
_journal_name_full 'Acta Crystallographica Section B'
_journal_page_first 357
_journal_page_last 371
_journal_paper_doi 10.1107/S2052520616007435
_journal_volume 72
_journal_year 2016
_chemical_formula_moiety '0.5(C12 H24 Cl4 O2 Pd2 S4)'
_chemical_formula_sum 'C6 H12 Cl2 O Pd S2'
_chemical_formula_weight 341.58
_space_group_crystal_system monoclinic
_space_group_IT_number 14
_space_group_name_Hall '-P 2yn'
_space_group_name_H-M_alt 'P 1 21/n 1'
_symmetry_space_group_name_Hall '-P 2yn'
_symmetry_space_group_name_H-M 'P 1 21/n 1'
_atom_sites_solution_hydrogens geom
_atom_sites_solution_primary isormor
_atom_sites_solution_secondary difmap
_audit_creation_method
;
Olex2 1.2
(compiled 2015.01.26 svn.r3150 for OlexSys, GUI svn.r4998)
;
_cell_angle_alpha 90
_cell_angle_beta 108.659(7)
_cell_angle_gamma 90
_cell_formula_units_Z 12
_cell_length_a 12.4719(6)
_cell_length_b 11.7861(8)
_cell_length_c 18.2203(14)
_cell_measurement_pressure 6870000
_cell_measurement_reflns_used 3353
_cell_measurement_temperature 293(2)
_cell_measurement_theta_max 26.9320
_cell_measurement_theta_min 3.6800
_cell_volume 2537.5(3)
_computing_cell_refinement
;
CrysAlisPro, Agilent Technologies,
Version 1.171.36.32 (release 02-08-2013 CrysAlis171 .NET)
(compiled Aug  2 2013,16:46:58)
;
_computing_data_collection
;
CrysAlisPro, Agilent Technologies,
Version 1.171.36.32 (release 02-08-2013 CrysAlis171 .NET)
(compiled Aug  2 2013,16:46:58)
;
_computing_data_reduction
;
CrysAlisPro, Agilent Technologies,
Version 1.171.36.32 (release 02-08-2013 CrysAlis171 .NET)
(compiled Aug  2 2013,16:46:58)
;
_computing_molecular_graphics 'Olex2 (Dolomanov et al., 2009)'
_computing_publication_material 'Olex2 (Dolomanov et al., 2009)'
_computing_structure_refinement 'ShelXL (Sheldrick, 2008)'
_computing_structure_solution 'ShelXS (Sheldrick, 2008)'
_diffrn_ambient_temperature 293(2)
_diffrn_detector_area_resol_mean 16.1592
_diffrn_measured_fraction_theta_full 0.550
_diffrn_measured_fraction_theta_max 0.474
_diffrn_measurement_device_type 'SuperNova, Single source at offset, Eos'
_diffrn_measurement_method '\w scans'
_diffrn_radiation_monochromator mirror
_diffrn_radiation_type MoK\a
_diffrn_radiation_wavelength 0.71073
_diffrn_reflns_av_R_equivalents 0.0908
_diffrn_reflns_limit_h_max 14
_diffrn_reflns_limit_h_min -14
_diffrn_reflns_limit_k_max 13
_diffrn_reflns_limit_k_min -12
_diffrn_reflns_limit_l_max 18
_diffrn_reflns_limit_l_min -18
_diffrn_reflns_number 22776
_diffrn_reflns_theta_full 25.242
_diffrn_reflns_theta_max 27.935
_diffrn_reflns_theta_min 3.448
_exptl_absorpt_coefficient_mu 3.258
_exptl_absorpt_correction_T_max 1.00000
_exptl_absorpt_correction_T_min 0.67168
_exptl_absorpt_correction_type multi-scan
_exptl_absorpt_process_details
;
CrysAlisPro, Agilent Technologies,
Version 1.171.36.32 (release 02-08-2013 CrysAlis171 .NET)
(compiled Aug  2 2013,16:46:58)
Empirical absorption correction using spherical harmonics,
 implemented in SCALE3 ABSPACK scaling algorithm.
;
_exptl_crystal_colour orange
_exptl_crystal_density_diffrn 2.682
_exptl_crystal_description block
_exptl_crystal_F_000 2016
_exptl_crystal_size_max 0.12
_exptl_crystal_size_mid 0.07
_exptl_crystal_size_min 0.05
_refine_diff_density_max 1.135
_refine_diff_density_min -1.888
_refine_ls_extinction_method none
_refine_ls_goodness_of_fit_ref 1.044
_refine_ls_hydrogen_treatment constr
_refine_ls_matrix_type full
_refine_ls_number_parameters 274
_refine_ls_number_reflns 2892
_refine_ls_number_restraints 124
_refine_ls_restrained_S_all 1.024
_refine_ls_R_factor_all 0.1331
_refine_ls_R_factor_gt 0.0695
_refine_ls_shift/su_max 0.000
_refine_ls_shift/su_mean 0.000
_refine_ls_structure_factor_coef Fsqd
_refine_ls_weighting_details 'w=1/[\s^2^(Fo^2^)+(0.0366P)^2^+71.2385P] where P=(Fo^2^+2Fc^2^)/3'
_refine_ls_weighting_scheme calc
_refine_ls_wR_factor_gt 0.1332
_refine_ls_wR_factor_ref 0.1661
_reflns_number_gt 1598
_reflns_number_total 2892
_reflns_threshold_expression 'I > 2\s(I)'
_cod_data_source_file xk5029sup1.cif
_cod_data_source_block bPd_10
_cod_database_code 2107564
_cod_database_fobs_code 2107564
_shelx_space_group_comment
;
The symmetry employed for this shelxl refinement is uniquely defined
by the following loop, which should always be used as a source of
symmetry information in preference to the above space-group names.
They are only intended as comments.
;

loop_
_space_group_symop_operation_xyz
'x, y, z'
'-x+1/2, y+1/2, -z+1/2'
'-x, -y, -z'
'x-1/2, -y-1/2, z-1/2'

loop_
_atom_site_type_symbol
_atom_site_label
_atom_site_fract_x
_atom_site_fract_y
_atom_site_fract_z
_atom_site_U_iso_or_equiv
_atom_site_adp_type
_atom_site_calc_flag
_atom_site_occupancy
_atom_site_disorder_assembly
_atom_site_disorder_group
Pd Pd1 0.5674(3) 0.4905(4) 0.2557(3) 0.0081(11) Uiso d 0.65(2) A 2
Cl Cl12 0.4500(6) 0.5164(8) 0.3316(4) 0.0073(19) Uiso d 0.65(2) A 2
Cl Cl11 0.5337(6) 0.2987(6) 0.2371(6) 0.0163(19) Uiso d 0.65(2) A 2
S S17 0.5942(7) 0.6736(9) 0.2580(5) 0.010(2) Uiso d 0.65(2) A 2
S S14 0.6842(9) 0.4653(8) 0.1866(7) 0.013(3) Uiso d 0.65(2) A 2
O O11 0.4872(15) 0.5921(16) 0.0854(12) 0.012(6) Uiso d 0.65(2) A 2
C C19 0.4074(11) 0.6458(13) 0.1151(9) 0.022(4) Uiso d 0.65(2) A 2
H H19A 0.3708 0.5910 0.1391 0.026 Uiso calc 0.65(2) A 2
H H19B 0.3501 0.6859 0.0747 0.026 Uiso calc 0.65(2) A 2
C C18 0.480(2) 0.7276(16) 0.1748(13) 0.009(6) Uiso d 0.65(2) A 2
H H18A 0.4302 0.7717 0.1948 0.011 Uiso calc 0.65(2) A 2
H H18B 0.5142 0.7801 0.1475 0.011 Uiso calc 0.65(2) A 2
C C16 0.719(2) 0.698(3) 0.2300(18) 0.011(8) Uiso d 0.65(2) A 2
H H16A 0.7136 0.7723 0.2057 0.013 Uiso calc 0.65(2) A 2
H H16B 0.7855 0.6984 0.2759 0.013 Uiso calc 0.65(2) A 2
C C15 0.732(2) 0.6077(15) 0.1741(15) 0.009(6) Uiso d 0.65(2) A 2
H H15A 0.8119 0.6033 0.1785 0.011 Uiso calc 0.65(2) A 2
H H15B 0.6917 0.6325 0.1219 0.011 Uiso calc 0.65(2) A 2
C C13 0.592(2) 0.424(3) 0.0923(13) 0.018(7) Uiso d 0.65(2) A 2
H H13A 0.6251 0.4488 0.0535 0.022 Uiso calc 0.65(2) A 2
H H13B 0.5869 0.3421 0.0900 0.022 Uiso calc 0.65(2) A 2
C C12 0.474(2) 0.4728(17) 0.072(2) 0.020(8) Uiso d 0.65(2) A 2
H H12A 0.4310 0.4573 0.0188 0.023 Uiso calc 0.65(2) A 2
H H12B 0.4342 0.4398 0.1052 0.023 Uiso calc 0.65(2) A 2
Pd Pd1A 0.5703(7) 0.4983(8) 0.2666(7) 0.019(3) Uiso d 0.35(2) A 1
Cl Cl14 0.4348(16) 0.541(2) 0.3233(11) 0.032(6) Uiso d 0.35(2) A 1
Cl Cl13 0.5472(12) 0.3069(12) 0.2650(13) 0.022(4) Uiso d 0.35(2) A 1
S S17A 0.5817(13) 0.6908(16) 0.2486(10) 0.007(4) Uiso d 0.35(2) A 1
S S14A 0.6942(18) 0.4611(17) 0.2006(14) 0.018(6) Uiso d 0.35(2) A 1
O O11A 0.469(3) 0.585(3) 0.074(2) 0.013(11) Uiso d 0.35(2) A 1
C C19A 0.4074(11) 0.6458(13) 0.1151(9) 0.022(4) Uiso d 0.35(2) A 1
H H19C 0.3832 0.5913 0.1465 0.026 Uiso calc 0.35(2) A 1
H H19D 0.3395 0.6758 0.0775 0.026 Uiso calc 0.35(2) A 1
C C18A 0.465(3) 0.743(2) 0.168(2) 0.002(10) Uiso d 0.35(2) A 1
H H18C 0.4107 0.7809 0.1869 0.002 Uiso calc 0.35(2) A 1
H H18D 0.4932 0.7971 0.1383 0.002 Uiso calc 0.35(2) A 1
C C16A 0.713(3) 0.677(5) 0.228(3) 0.004(13) Uiso d 0.35(2) A 1
H H16C 0.7363 0.7521 0.2163 0.005 Uiso calc 0.35(2) A 1
H H16D 0.7709 0.6501 0.2739 0.005 Uiso calc 0.35(2) A 1
C C15A 0.713(5) 0.599(2) 0.161(2) 0.006(8) Uiso d 0.35(2) A 1
H H15C 0.7834 0.6031 0.1497 0.007 Uiso calc 0.35(2) A 1
H H15D 0.6504 0.6165 0.1147 0.007 Uiso calc 0.35(2) A 1
C C13A 0.596(4) 0.412(5) 0.110(2) 0.013(11) Uiso d 0.35(2) A 1
H H13C 0.6269 0.4281 0.0685 0.015 Uiso calc 0.35(2) A 1
H H13D 0.5878 0.3303 0.1123 0.015 Uiso calc 0.35(2) A 1
C C12A 0.480(4) 0.466(3) 0.090(4) 0.014(12) Uiso d 0.35(2) A 1
H H12C 0.4297 0.4265 0.0456 0.017 Uiso calc 0.35(2) A 1
H H12D 0.4514 0.4522 0.1332 0.017 Uiso calc 0.35(2) A 1
Pd Pd2 0.7651(3) 0.5157(5) 0.4130(3) 0.0121(11) Uiso d 0.65(2) A 2
Cl Cl22 0.8811(8) 0.4887(10) 0.3363(5) 0.019(3) Uiso d 0.65(2) A 2
Cl Cl21 0.7973(7) 0.7041(8) 0.4326(5) 0.016(2) Uiso d 0.65(2) A 2
S S27 0.7415(8) 0.3272(7) 0.4096(5) 0.018(2) Uiso d 0.65(2) A 2
S S24 0.6449(11) 0.5361(11) 0.4818(6) 0.015(4) Uiso d 0.65(2) A 2
Pd Pd2A 0.7676(6) 0.5298(9) 0.4035(6) 0.016(2) Uiso d 0.35(2) A 1
Cl Cl24 0.8954(14) 0.5126(17) 0.3379(9) 0.016(5) Uiso d 0.35(2) A 1
Cl Cl23 0.7774(12) 0.7203(12) 0.4197(9) 0.006(3) Uiso d 0.35(2) A 1
S S27A 0.7755(14) 0.3423(11) 0.4203(8) 0.008(3) Uiso d 0.35(2) A 1
S S24A 0.6561(18) 0.5448(17) 0.4767(9) 0.006(6) Uiso d 0.35(2) A 1
O O21 0.8474(9) 0.3985(9) 0.5886(7) 0.026(3) Uiso d 1 . .
C C29 0.9222(16) 0.352(2) 0.5509(13) 0.019(6) Uiso d 0.65(2) A 2
H H29A 0.9850 0.3144 0.5885 0.023 Uiso calc 0.65(2) A 2
H H29B 0.9523 0.4130 0.5272 0.023 Uiso calc 0.65(2) A 2
C C28 0.857(2) 0.2690(18) 0.4896(12) 0.028(7) Uiso d 0.65(2) A 2
H H28A 0.8263 0.2107 0.5147 0.033 Uiso calc 0.65(2) A 2
H H28B 0.9101 0.2324 0.4682 0.033 Uiso calc 0.65(2) A 2
C C26 0.6161(18) 0.311(2) 0.4378(15) 0.023(7) Uiso d 0.65(2) A 2
H H26A 0.5501 0.3219 0.3926 0.027 Uiso calc 0.65(2) A 2
H H26B 0.6136 0.2336 0.4558 0.027 Uiso calc 0.65(2) A 2
C C25 0.609(4) 0.3919(16) 0.5008(19) 0.030(10) Uiso d 0.65(2) A 2
H H25A 0.6611 0.3669 0.5502 0.036 Uiso calc 0.65(2) A 2
H H25B 0.5334 0.3905 0.5043 0.036 Uiso calc 0.65(2) A 2
C C29A 0.917(4) 0.307(3) 0.580(3) 0.034(12) Uiso d 0.35(2) A 1
H H29C 0.8885 0.2345 0.5917 0.041 Uiso calc 0.35(2) A 1
H H29D 0.9947 0.3162 0.6140 0.041 Uiso calc 0.35(2) A 1
C C28A 0.909(3) 0.315(5) 0.496(2) 0.030(12) Uiso d 0.35(2) A 1
H H28C 0.9383 0.2447 0.4822 0.036 Uiso calc 0.35(2) A 1
H H28D 0.9607 0.3746 0.4918 0.036 Uiso calc 0.35(2) A 1
C C26A 0.661(4) 0.305(4) 0.457(3) 0.027(12) Uiso d 0.35(2) A 1
H H26C 0.6027 0.2670 0.4161 0.032 Uiso calc 0.35(2) A 1
H H26D 0.6901 0.2504 0.4988 0.032 Uiso calc 0.35(2) A 1
C C25A 0.608(5) 0.402(2) 0.487(4) 0.010(12) Uiso d 0.35(2) A 1
H H25C 0.6197 0.3889 0.5416 0.012 Uiso calc 0.35(2) A 1
H H25D 0.5268 0.3993 0.4607 0.012 Uiso calc 0.35(2) A 1
C C23 0.7463(11) 0.5753(14) 0.5739(7) 0.020(4) Uiso d 1 . .
H H23C 0.7570 0.6569 0.5749 0.024 Uiso calc 0.65(2) A 2
H H23D 0.7151 0.5563 0.6148 0.024 Uiso calc 0.65(2) A 2
H H23A 0.7568 0.6567 0.5803 0.024 Uiso calc 0.35(2) A 1
H H23B 0.7100 0.5490 0.6106 0.024 Uiso calc 0.35(2) A 1
C C22 0.8595(11) 0.5188(10) 0.5909(10) 0.017(4) Uiso d 1 . .
H H22A 0.8946 0.5426 0.5530 0.020 Uiso calc 1 . .
H H22B 0.9084 0.5418 0.6417 0.020 Uiso calc 1 . .
Pd Pd3 0.3971(4) 0.0097(6) 0.4314(4) 0.0199(16) Uiso d 0.5 B -1
Cl Cl31 0.3769(11) 0.1997(13) 0.4301(9) 0.039(4) Uiso d 0.5 B -1
Cl Cl32 0.2729(9) -0.0281(11) 0.4964(6) 0.027(3) Uiso d 0.5 B -1
S S34 0.5158(10) 0.0478(12) 0.3556(8) 0.006(3) Uiso d 0.5 B -1
S S37 0.4161(8) -0.1768(10) 0.4192(6) 0.009(2) Uiso d 0.5 B -1
O O31 0.311(2) -0.0798(17) 0.2512(15) 0.004(5) Uiso d 0.5 B -1
C C32 0.303(3) 0.0409(19) 0.250(3) 0.015(6) Uiso d 0.5 B -1
H H32A 0.2776 0.0684 0.2912 0.018 Uiso calc 0.5 B -1
H H32B 0.2513 0.0668 0.2005 0.018 Uiso calc 0.5 B -1
C C33 0.422(3) 0.082(4) 0.2597(16) 0.011(6) Uiso d 0.5 B -1
H H33A 0.4207 0.1639 0.2522 0.014 Uiso calc 0.5 B -1
H H33B 0.4495 0.0474 0.2210 0.014 Uiso calc 0.5 B -1
C C38 0.3042(19) -0.2264(18) 0.3344(12) 0.003(5) Uiso d 0.5 B -1
H H38A 0.3380 -0.2721 0.3033 0.003 Uiso calc 0.5 B -1
H H38B 0.2543 -0.2753 0.3515 0.003 Uiso calc 0.5 B -1
C C39 0.233(2) -0.134(2) 0.2833(15) 0.002(5) Uiso d 0.5 B -1
H H39A 0.1699 -0.1666 0.2428 0.003 Uiso calc 0.5 B -1
H H39B 0.2050 -0.0814 0.3134 0.003 Uiso calc 0.5 B -1
Pd Pd4 0.6003(4) -0.0254(6) 0.5754(3) 0.0125(14) Uiso d 0.5 B -1
Cl Cl42 0.7210(8) -0.0068(10) 0.5014(6) 0.023(3) Uiso d 0.5 B -1
Cl Cl41 0.6203(8) -0.2184(9) 0.5910(7) 0.011(2) Uiso d 0.5 B -1
S S47 0.6053(10) 0.1605(13) 0.5855(8) 0.031(4) Uiso d 0.5 B -1
S S44 0.4792(13) -0.0358(15) 0.6327(10) 0.022(4) Uiso d 0.5 B -1
O O41 0.668(3) 0.097(2) 0.760(2) 0.033(7) Uiso d 0.5 B -1
C C49 0.746(3) 0.173(4) 0.743(2) 0.038(7) Uiso d 0.5 B -1
H H49A 0.8219 0.1482 0.7727 0.046 Uiso calc 0.5 B -1
H H49B 0.7352 0.2473 0.7619 0.046 Uiso calc 0.5 B -1
C C48 0.741(2) 0.184(4) 0.6597(17) 0.039(7) Uiso d 0.5 B -1
H H48A 0.7951 0.1318 0.6505 0.047 Uiso calc 0.5 B -1
H H48B 0.7660 0.2604 0.6526 0.047 Uiso calc 0.5 B -1
C C43 0.573(4) -0.087(4) 0.725(2) 0.024(7) Uiso d 0.5 B -1
H H43A 0.5332 -0.0823 0.7630 0.028 Uiso calc 0.5 B -1
H H43B 0.5899 -0.1659 0.7197 0.028 Uiso calc 0.5 B -1
C C42 0.683(4) -0.022(3) 0.756(4) 0.024(8) Uiso d 0.5 B -1
H H42A 0.7242 -0.0504 0.8076 0.028 Uiso calc 0.5 B -1
H H42B 0.7293 -0.0371 0.7232 0.028 Uiso calc 0.5 B -1
C C36 0.5472(16) -0.185(3) 0.3976(15) 0.004(5) Uiso d 0.5 B -1
H H36A 0.6092 -0.1821 0.4460 0.005 Uiso calc 0.5 B -1
H H36B 0.5506 -0.2586 0.3742 0.005 Uiso calc 0.5 B -1
C C45 0.448(4) 0.103(2) 0.664(3) 0.025(7) Uiso d 0.5 B -1
H H45A 0.3667 0.1111 0.6531 0.030 Uiso calc 0.5 B -1
H H45B 0.4842 0.1115 0.7192 0.030 Uiso calc 0.5 B -1
C C35 0.565(4) -0.0940(18) 0.344(2) 0.010(6) Uiso d 0.5 B -1
H H35A 0.5284 -0.1180 0.2914 0.012 Uiso calc 0.5 B -1
H H35B 0.6459 -0.0896 0.3519 0.012 Uiso calc 0.5 B -1
C C46 0.489(2) 0.195(3) 0.622(2) 0.024(7) Uiso d 0.5 B -1
H H46A 0.5126 0.2597 0.6562 0.029 Uiso calc 0.5 B -1
H H46B 0.4259 0.2200 0.5779 0.029 Uiso calc 0.5 B -1

loop_
_atom_type_symbol
_atom_type_description
_atom_type_scat_dispersion_real
_atom_type_scat_dispersion_imag
_atom_type_scat_source
C C 0.0033 0.0016 'International Tables Vol C Tables 4.2.6.8 and 6.1.1.4'
H H 0.0000 0.0000 'International Tables Vol C Tables 4.2.6.8 and 6.1.1.4'
Cl Cl 0.1484 0.1585 'International Tables Vol C Tables 4.2.6.8 and 6.1.1.4'
O O 0.0106 0.0060 'International Tables Vol C Tables 4.2.6.8 and 6.1.1.4'
Pd Pd -0.9988 1.0072 'International Tables Vol C Tables 4.2.6.8 and 6.1.1.4'
S S 0.1246 0.1234 'International Tables Vol C Tables 4.2.6.8 and 6.1.1.4'

loop_
_geom_angle_atom_site_label_1
_geom_angle_atom_site_label_2
_geom_angle_atom_site_label_3
_geom_angle
Cl12 Pd1 Pd2 84.5(3)
Cl11 Pd1 Cl12 95.5(3)
Cl11 Pd1 Pd2 106.3(3)
S17 Pd1 Cl12 88.9(3)
S17 Pd1 Cl11 173.0(4)
S17 Pd1 S14 91.1(4)
S17 Pd1 Pd2 79.5(3)
S14 Pd1 Cl12 178.2(4)
S14 Pd1 Cl11 84.7(3)
S14 Pd1 Pd2 93.6(3)
C18 S17 Pd1 104.8(7)
C16 S17 Pd1 107.1(11)
C16 S17 C18 102.7(16)
C15 S14 Pd1 104.4(10)
C13 S14 Pd1 103.9(12)
C13 S14 C15 105.3(14)
C19 O11 C12 116(2)
O11 C19 H19A 111.2
O11 C19 H19B 111.2
O11 C19 C18 102.8(17)
H19A C19 H19B 109.1
C18 C19 H19A 111.2
C18 C19 H19B 111.2
S17 C18 H18A 107.3
S17 C18 H18B 107.3
C19 C18 S17 120.0(13)
C19 C18 H18A 107.3
C19 C18 H18B 107.3
H18A C18 H18B 106.9
S17 C16 H16A 109.4
S17 C16 H16B 109.4
H16A C16 H16B 108.0
C15 C16 S17 111.3(19)
C15 C16 H16A 109.4
C15 C16 H16B 109.4
S14 C15 H15A 108.1
S14 C15 H15B 108.1
C16 C15 S14 116.9(19)
C16 C15 H15A 108.1
C16 C15 H15B 108.1
H15A C15 H15B 107.3
S14 C13 H13A 108.8
S14 C13 H13B 108.8
H13A C13 H13B 107.7
C12 C13 S14 114(2)
C12 C13 H13A 108.8
C12 C13 H13B 108.8
O11 C12 C13 106(2)
O11 C12 H12A 110.5
O11 C12 H12B 110.5
C13 C12 H12A 110.5
C13 C12 H12B 110.5
H12A C12 H12B 108.7
Cl14 Pd1A S17A 86.3(7)
Cl14 Pd1A Pd2A 97.3(7)
Cl13 Pd1A Cl14 96.6(8)
Cl13 Pd1A S17A 171.5(7)
Cl13 Pd1A S14A 84.6(7)
Cl13 Pd1A Pd2A 101.9(5)
S17A Pd1A Pd2A 85.6(5)
S14A Pd1A Cl14 175.1(8)
S14A Pd1A S17A 91.8(8)
S14A Pd1A Pd2A 87.0(6)
C18A S17A Pd1A 112.2(12)
C16A S17A Pd1A 93(2)
C16A S17A C18A 114(3)
C15A S14A Pd1A 103(2)
C13A S14A Pd1A 100(2)
C13A S14A C15A 93(3)
C19A O11A C12A 114(4)
O11A C19A H19C 107.6
O11A C19A H19D 107.6
O11A C19A C18A 119(3)
H19C C19A H19D 107.0
C18A C19A H19C 107.6
C18A C19A H19D 107.6
S17A C18A H18C 109.5
S17A C18A H18D 109.5
C19A C18A S17A 110.8(15)
C19A C18A H18C 109.5
C19A C18A H18D 109.5
H18C C18A H18D 108.1
S17A C16A H16C 108.1
S17A C16A H16D 108.1
H16C C16A H16D 107.3
C15A C16A S17A 117(4)
C15A C16A H16C 108.1
C15A C16A H16D 108.1
S14A C15A H15C 111.5
S14A C15A H15D 111.5
C16A C15A S14A 101(4)
C16A C15A H15C 111.5
C16A C15A H15D 111.5
H15C C15A H15D 109.3
S14A C13A H13C 108.9
S14A C13A H13D 108.9
H13C C13A H13D 107.7
C12A C13A S14A 113(4)
C12A C13A H13C 108.9
C12A C13A H13D 108.9
O11A C12A C13A 119(4)
O11A C12A H12C 107.6
O11A C12A H12D 107.6
C13A C12A H12C 107.6
C13A C12A H12D 107.6
H12C C12A H12D 107.1
Cl22 Pd2 Pd1 84.1(3)
Cl21 Pd2 Pd1 106.5(2)
Cl21 Pd2 Cl22 96.7(4)
S27 Pd2 Pd1 79.8(3)
S27 Pd2 Cl22 87.1(4)
S27 Pd2 Cl21 172.9(4)
S27 Pd2 S24 90.9(4)
S24 Pd2 Pd1 92.8(2)
S24 Pd2 Cl22 176.6(4)
S24 Pd2 Cl21 85.6(4)
C28 S27 Pd2 106.7(8)
C26 S27 Pd2 102.5(10)
C26 S27 C28 105.5(14)
C25 S24 Pd2 104.6(13)
C23 S24 Pd2 98.7(8)
C23 S24 C25 101.7(14)
Cl24 Pd2A Pd1A 94.6(7)
Cl23 Pd2A Pd1A 103.5(4)
Cl23 Pd2A Cl24 98.0(6)
S27A Pd2A Pd1A 88.8(5)
S27A Pd2A Cl24 88.6(7)
S27A Pd2A Cl23 165.4(7)
S24A Pd2A Pd1A 90.3(5)
S24A Pd2A Cl24 175.0(7)
S24A Pd2A Cl23 82.0(8)
S24A Pd2A S27A 90.3(7)
C28A S27A Pd2A 105.5(19)
C26A S27A Pd2A 106.7(17)
C26A S27A C28A 108(2)
C25A S24A Pd2A 106(2)
C23 S24A Pd2A 107.0(12)
C23 S24A C25A 102(2)
C22 O21 C29 108.2(14)
C22 O21 C29A 134(3)
O21 C29 H29A 109.9
O21 C29 H29B 109.9
O21 C29 C28 108.8(17)
H29A C29 H29B 108.3
C28 C29 H29A 109.9
C28 C29 H29B 109.9
S27 C28 H28A 108.2
S27 C28 H28B 108.2
C29 C28 S27 116.4(16)
C29 C28 H28A 108.2
C29 C28 H28B 108.2
H28A C28 H28B 107.3
S27 C26 H26A 108.7
S27 C26 H26B 108.7
H26A C26 H26B 107.6
C25 C26 S27 114(2)
C25 C26 H26A 108.7
C25 C26 H26B 108.7
S24 C25 H25A 109.3
S24 C25 H25B 109.3
C26 C25 S24 112(2)
C26 C25 H25A 109.3
C26 C25 H25B 109.3
H25A C25 H25B 107.9
O21 C29A H29C 111.3
O21 C29A H29D 111.3
O21 C29A C28A 102(3)
H29C C29A H29D 109.2
C28A C29A H29C 111.3
C28A C29A H29D 111.3
S27A C28A H28C 106.8
S27A C28A H28D 106.8
C29A C28A S27A 122(3)
C29A C28A H28C 106.8
C29A C28A H28D 106.8
H28C C28A H28D 106.7
S27A C26A H26C 108.3
S27A C26A H26D 108.3
H26C C26A H26D 107.4
C25A C26A S27A 116(3)
C25A C26A H26C 108.3
C25A C26A H26D 108.3
S24A C25A H25C 107.9
S24A C25A H25D 107.9
C26A C25A S24A 118(4)
C26A C25A H25C 107.9
C26A C25A H25D 107.9
H25C C25A H25D 107.2
S24 C23 H23C 108.7
S24 C23 H23D 108.7
S24A C23 H23A 109.4
S24A C23 H23B 109.4
H23C C23 H23D 107.6
H23A C23 H23B 108.0
C22 C23 S24 114.2(11)
C22 C23 S24A 111.3(13)
C22 C23 H23C 108.7
C22 C23 H23D 108.7
C22 C23 H23A 109.4
C22 C23 H23B 109.4
O21 C22 C23 110.6(11)
O21 C22 H22A 109.5
O21 C22 H22B 109.5
C23 C22 H22A 109.5
C23 C22 H22B 109.5
H22A C22 H22B 108.1
Cl31 Pd3 Cl32 96.2(6)
Cl31 Pd3 S34 83.9(6)
Cl31 Pd3 Pd4 101.8(4)
Cl32 Pd3 S34 176.0(5)
Cl32 Pd3 Pd4 92.5(3)
S34 Pd3 Pd4 91.4(3)
S37 Pd3 Cl31 173.7(6)
S37 Pd3 Cl32 88.3(5)
S37 Pd3 S34 91.3(6)
S37 Pd3 Pd4 82.3(3)
C33 S34 Pd3 105.8(15)
C33 S34 C35 104(2)
C35 S34 Pd3 100.9(12)
C38 S37 Pd3 109.0(9)
C36 S37 Pd3 102.1(11)
C36 S37 C38 107.5(14)
C32 O31 C39 114(3)
O31 C32 H32A 110.7
O31 C32 H32B 110.7
O31 C32 C33 105(3)
H32A C32 H32B 108.8
C33 C32 H32A 110.7
C33 C32 H32B 110.7
S34 C33 H33A 109.5
S34 C33 H33B 109.5
C32 C33 S34 111(3)
C32 C33 H33A 109.5
C32 C33 H33B 109.5
H33A C33 H33B 108.1
S37 C38 H38A 108.4
S37 C38 H38B 108.4
H38A C38 H38B 107.5
C39 C38 S37 115.5(16)
C39 C38 H38A 108.4
C39 C38 H38B 108.4
O31 C39 C38 104(2)
O31 C39 H39A 111.0
O31 C39 H39B 111.0
C38 C39 H39A 111.0
C38 C39 H39B 111.0
H39A C39 H39B 109.0
Cl42 Pd4 Pd3 90.2(3)
Cl41 Pd4 Pd3 105.6(3)
Cl41 Pd4 Cl42 95.7(5)
S47 Pd4 Pd3 86.0(4)
S47 Pd4 Cl42 87.1(5)
S47 Pd4 Cl41 168.0(5)
S44 Pd4 Pd3 84.4(4)
S44 Pd4 Cl42 174.4(5)
S44 Pd4 Cl41 87.0(6)
S44 Pd4 S47 91.3(7)
C48 S47 Pd4 102.2(16)
C46 S47 Pd4 104.6(14)
C46 S47 C48 110.8(19)
C43 S44 Pd4 97(2)
C43 S44 C45 98(2)
C45 S44 Pd4 111.3(14)
C42 O41 C49 119(3)
O41 C49 H49A 107.8
O41 C49 H49B 107.8
O41 C49 C48 118(3)
H49A C49 H49B 107.2
C48 C49 H49A 107.8
C48 C49 H49B 107.8
S47 C48 H48A 107.9
S47 C48 H48B 107.9
C49 C48 S47 118(3)
C49 C48 H48A 107.9
C49 C48 H48B 107.9
H48A C48 H48B 107.2
S44 C43 H43A 108.6
S44 C43 H43B 108.6
H43A C43 H43B 107.5
C42 C43 S44 115(3)
C42 C43 H43A 108.6
C42 C43 H43B 108.6
O41 C42 C43 113(3)
O41 C42 H42A 109.0
O41 C42 H42B 109.0
C43 C42 H42A 109.0
C43 C42 H42B 109.0
H42A C42 H42B 107.8
S37 C36 H36A 108.4
S37 C36 H36B 108.4
H36A C36 H36B 107.4
C35 C36 S37 116(2)
C35 C36 H36A 108.4
C35 C36 H36B 108.4
S44 C45 H45A 109.6
S44 C45 H45B 109.6
H45A C45 H45B 108.1
C46 C45 S44 110(3)
C46 C45 H45A 109.6
C46 C45 H45B 109.6
S34 C35 H35A 108.0
S34 C35 H35B 108.0
C36 C35 S34 117(2)
C36 C35 H35A 108.0
C36 C35 H35B 108.0
H35A C35 H35B 107.2
S47 C46 H46A 107.9
S47 C46 H46B 107.9
C45 C46 S47 118(3)
C45 C46 H46A 107.9
C45 C46 H46B 107.9
H46A C46 H46B 107.2

loop_
_geom_bond_atom_site_label_1
_geom_bond_atom_site_label_2
_geom_bond_distance
Pd1 Cl12 2.333(9)
Pd1 Cl11 2.305(8)
Pd1 S17 2.182(11)
Pd1 S14 2.229(14)
Pd1 Pd2 3.140(6)
S17 C18 1.828(14)
S17 C16 1.811(14)
S14 C15 1.821(13)
S14 C13 1.802(14)
O11 C19 1.425(10)
O11 C12 1.426(10)
C19 H19A 0.9700
C19 H19B 0.9700
C19 C18 1.520(14)
C18 H18A 0.9700
C18 H18B 0.9700
C16 H16A 0.9700
C16 H16B 0.9700
C16 C15 1.521(15)
C15 H15A 0.9700
C15 H15B 0.9700
C13 H13A 0.9700
C13 H13B 0.9700
C13 C12 1.513(14)
C12 H12A 0.9700
C12 H12B 0.9700
Pd1A Cl14 2.30(2)
Pd1A Cl13 2.273(17)
Pd1A S17A 2.30(2)
Pd1A S14A 2.28(3)
Pd1A Pd2A 2.914(12)
S17A C18A 1.814(15)
S17A C16A 1.810(15)
S14A C15A 1.823(15)
S14A C13A 1.810(15)
O11A C19A 1.430(10)
O11A C12A 1.431(10)
C19A H19C 0.9700
C19A H19D 0.9700
C19A C18A 1.515(15)
C18A H18C 0.9700
C18A H18D 0.9700
C16A H16C 0.9700
C16A H16D 0.9700
C16A C15A 1.517(15)
C15A H15C 0.9700
C15A H15D 0.9700
C13A H13C 0.9700
C13A H13D 0.9700
C13A C12A 1.518(15)
C12A H12C 0.9700
C12A H12D 0.9700
Pd2 Cl22 2.332(11)
Pd2 Cl21 2.264(10)
Pd2 S27 2.240(9)
Pd2 S24 2.254(17)
S27 C28 1.824(13)
S27 C26 1.806(14)
S24 C25 1.818(14)
S24 C23 1.810(13)
Pd2A Cl24 2.29(2)
Pd2A Cl23 2.262(17)
Pd2A S27A 2.228(15)
Pd2A S24A 2.22(3)
S27A C28A 1.815(15)
S27A C26A 1.813(15)
S24A C25A 1.817(15)
S24A C23 1.806(14)
O21 C29 1.430(10)
O21 C29A 1.428(10)
O21 C22 1.425(9)
C29 H29A 0.9700
C29 H29B 0.9700
C29 C28 1.515(14)
C28 H28A 0.9700
C28 H28B 0.9700
C26 H26A 0.9700
C26 H26B 0.9700
C26 C25 1.516(15)
C25 H25A 0.9700
C25 H25B 0.9700
C29A H29C 0.9700
C29A H29D 0.9700
C29A C28A 1.519(15)
C28A H28C 0.9700
C28A H28D 0.9700
C26A H26C 0.9700
C26A H26D 0.9700
C26A C25A 1.513(15)
C25A H25C 0.9700
C25A H25D 0.9700
C23 H23C 0.9700
C23 H23D 0.9700
C23 H23A 0.9700
C23 H23B 0.9700
C23 C22 1.502(13)
C22 H22A 0.9700
C22 H22B 0.9700
Pd3 Cl31 2.253(17)
Pd3 Cl32 2.274(13)
Pd3 S34 2.369(16)
Pd3 S37 2.230(14)
Pd3 Pd4 3.037(3)
S34 C33 1.812(14)
S34 C35 1.816(14)
S37 C38 1.815(13)
S37 C36 1.803(14)
O31 C32 1.426(10)
O31 C39 1.431(10)
C32 H32A 0.9700
C32 H32B 0.9700
C32 C33 1.510(15)
C33 H33A 0.9700
C33 H33B 0.9700
C38 H38A 0.9700
C38 H38B 0.9700
C38 C39 1.516(14)
C39 H39A 0.9700
C39 H39B 0.9700
Pd4 Cl42 2.330(13)
Pd4 Cl41 2.296(12)
Pd4 S47 2.199(16)
Pd4 S44 2.10(2)
S47 C48 1.818(15)
S47 C46 1.815(15)
S44 C43 1.818(15)
S44 C45 1.820(15)
O41 C49 1.427(10)
O41 C42 1.426(10)
C49 H49A 0.9700
C49 H49B 0.9700
C49 C48 1.509(15)
C48 H48A 0.9700
C48 H48B 0.9700
C43 H43A 0.9700
C43 H43B 0.9700
C43 C42 1.514(15)
C42 H42A 0.9700
C42 H42B 0.9700
C36 H36A 0.9700
C36 H36B 0.9700
C36 C35 1.513(15)
C45 H45A 0.9700
C45 H45B 0.9700
C45 C46 1.515(15)
C35 H35A 0.9700
C35 H35B 0.9700
C46 H46A 0.9700
C46 H46B 0.9700

loop_
_geom_hbond_atom_site_label_D
_geom_hbond_atom_site_label_H
_geom_hbond_atom_site_label_A
_geom_hbond_distance_DH
_geom_hbond_distance_HA
_geom_hbond_distance_DA
_geom_hbond_angle_DHA
C16 H16B Cl22 0.97 2.81 3.38(4) 118.3
C16 H16B Cl21 0.97 2.81 3.50(3) 128.9
C15 H15B O11 0.97 2.47 2.97(3) 112.2
C16A H16D Cl24 0.97 2.29 3.17(6) 150.1
C16A H16D Cl23 0.97 2.76 3.37(5) 121.8
C15A H15D O11A 0.97 2.18 2.95(7) 135.9
C26 H26A Cl12 0.97 2.68 3.37(3) 128.7
C26 H26A Cl11 0.97 2.79 3.47(3) 128.1
C25 H25A O21 0.97 2.23 2.89(5) 123.8
C26A H26C Cl13 0.97 2.66 3.33(5) 126.8
C25A H25C O21 0.97 2.69 2.97(7) 96.9
C25A H25D Cl14 0.97 2.92 3.48(7) 117.7
C36 H36A Cl42 0.97 2.52 3.17(3) 125.1
C36 H36A Cl41 0.97 2.64 3.37(3) 132.5
C45 H45A Cl32 0.97 3.17 3.49(5) 101.1
C45 H45B O41 0.97 2.18 2.75(6) 116.2
C35 H35A O31 0.97 2.61 3.09(5) 110.5
C46 H46B Cl31 0.97 2.57 3.32(4) 133.5

loop_
_geom_torsion_atom_site_label_1
_geom_torsion_atom_site_label_2
_geom_torsion_atom_site_label_3
_geom_torsion_atom_site_label_4
_geom_torsion
Pd1 S17 C18 C19 -11(3)
Pd1 S17 C16 C15 31(3)
Pd1 S14 C15 C16 19(2)
Pd1 S14 C13 C12 29(2)
S17 C16 C15 S14 -33(3)
S14 C13 C12 O11 52(3)
O11 C19 C18 S17 -62(3)
C19 O11 C12 C13 -144(2)
C18 S17 C16 C15 -79(2)
C16 S17 C18 C19 101(2)
C15 S14 C13 C12 -80(2)
C13 S14 C15 C16 128(2)
C12 O11 C19 C18 139(2)
Pd1A S17A C18A C19A -18(4)
Pd1A S17A C16A C15A 57(4)
Pd1A S14A C15A C16A 38(3)
Pd1A S14A C13A C12A 31(4)
S17A C16A C15A S14A -68(5)
S14A C13A C12A O11A 67(7)
O11A C19A C18A S17A -66(4)
C19A O11A C12A C13A -131(5)
C18A S17A C16A C15A -59(5)
C16A S17A C18A C19A 86(4)
C15A S14A C13A C12A -73(4)
C13A S14A C15A C16A 139(3)
C12A O11A C19A C18A 121(4)
Pd2 S27 C28 C29 15(2)
Pd2 S27 C26 C25 -39(2)
Pd2 S24 C25 C26 -29(3)
Pd2 S24 C23 C22 -34.4(14)
S27 C26 C25 S24 46(3)
S24 C23 C22 O21 -57.3(18)
Pd2A S27A C28A C29A 93(4)
Pd2A S27A C26A C25A -15(5)
Pd2A S24A C25A C26A 8(6)
Pd2A S24A C23 C22 -33.1(16)
S27A C26A C25A S24A 4(7)
S24A C23 C22 O21 -64.1(18)
O21 C29 C28 S27 64(3)
O21 C29A C28A S27A -43(6)
C29 O21 C22 C23 139.3(15)
C28 S27 C26 C25 73(2)
C26 S27 C28 C29 -93(2)
C25 S24 C23 C22 72.6(19)
C29A O21 C22 C23 161(3)
C28A S27A C26A C25A 99(5)
C26A S27A C28A C29A -21(5)
C25A S24A C23 C22 78(2)
C23 S24 C25 C26 -131(3)
C23 S24A C25A C26A -103(5)
C22 O21 C29 C28 -131.3(17)
C22 O21 C29A C28A -72(4)
Pd3 S34 C33 C32 -18(3)
Pd3 S34 C35 C36 -15(3)
Pd3 S37 C38 C39 9(3)
Pd3 S37 C36 C35 -39(3)
S37 C38 C39 O31 68(3)
S37 C36 C35 S34 37(4)
O31 C32 C33 S34 -67(4)
C32 O31 C39 C38 -137(3)
C33 S34 C35 C36 -124(3)
C38 S37 C36 C35 76(3)
C39 O31 C32 C33 148(3)
Pd4 S47 C48 C49 -82(3)
Pd4 S47 C46 C45 22(3)
Pd4 S44 C43 C42 47(4)
Pd4 S44 C45 C46 16(4)
S44 C43 C42 O41 53(6)
S44 C45 C46 S47 -25(5)
O41 C49 C48 S47 28(5)
C49 O41 C42 C43 -143(4)
C48 S47 C46 C45 -87(4)
C43 S44 C45 C46 118(4)
C42 O41 C49 C48 73(5)
C36 S37 C38 C39 -101(2)
C45 S44 C43 C42 -66(4)
C35 S34 C33 C32 87(3)
C46 S47 C48 C49 29(4)
